data_2009255
loop_
_publ_author_name
'Moreno-Fuquen, Rodolfo'
'Quiroga, Jairo'
'Insuasty, Braulio'

_publ_section_title
;
 5-[(Dimethylamino)methyleneamino]-3-methyl-1-phenylpyrazole
;
_journal_issue 12
_journal_name_full 'Acta Crystallographica Section C'
_journal_page_first 2096
_journal_page_last 2098
_journal_paper_doi 10.1107/S0108270199010793
_journal_volume 55
_journal_year 1999
_chemical_formula_sum 'C13 H16 N4'
_chemical_formula_weight 228.30
_chemical_name_systematic
;
5-[(Dimethylamino)methyleneamino]-3-methyl-1-phenylpyrazole
;
_space_group_IT_number 14
_symmetry_cell_setting monoclinic
_symmetry_space_group_name_Hall '-P 2yn'
_symmetry_space_group_name_H-M 'P 1 21/n 1'
_audit_creation_method SHELXL
_cell_angle_alpha 90.00
_cell_angle_beta 92.030(10)
_cell_angle_gamma 90.00
_cell_formula_units_Z 4
_cell_length_a 9.1149(6)
_cell_length_b 7.5153(4)
_cell_length_c 18.1463(8)
_cell_measurement_reflns_used 25
_cell_measurement_temperature 293
_cell_measurement_theta_max 18.2
_cell_measurement_theta_min 10.4
_cell_volume 1242.26(12)
_computing_cell_refinement 'CAD-4 Software'
_computing_data_collection 'CAD-4 Software (Enraf-Nonius, 1989)'
_computing_data_reduction 'CAD-4 SDP (Frenz, 1978)'
_computing_molecular_graphics 'ZORTEP (Zsolnai, 1995)'
_computing_publication_material SHELXL93
_computing_structure_refinement SHELXL93
_computing_structure_solution 'SHELXS86 (Sheldrick, 1990)'
_diffrn_measurement_device 'Enraf-Nonius CAD-4'
_diffrn_measurement_method \w/2\q
_diffrn_radiation_monochromator graphite
_diffrn_radiation_source 'fine-focus sealed tube'
_diffrn_radiation_type MoK\a
_diffrn_radiation_wavelength 0.71073
_diffrn_reflns_av_R_equivalents 0.013
_diffrn_reflns_av_sigmaI/netI 0.021
_diffrn_reflns_limit_h_max 0
_diffrn_reflns_limit_h_min -11
_diffrn_reflns_limit_k_max 9
_diffrn_reflns_limit_k_min 0
_diffrn_reflns_limit_l_max 22
_diffrn_reflns_limit_l_min -22
_diffrn_reflns_number 2692
_diffrn_reflns_theta_max 26.3
_diffrn_reflns_theta_min 2.25
_diffrn_standards_decay_% 0.7
_diffrn_standards_interval_time 120
_diffrn_standards_number 3
_exptl_absorpt_coefficient_mu 0.077
_exptl_absorpt_correction_type none
_exptl_crystal_colour yellow
_exptl_crystal_density_diffrn 1.221
_exptl_crystal_density_method not_measured
_exptl_crystal_description prism
_exptl_crystal_F_000 488
_exptl_crystal_size_max 0.25
_exptl_crystal_size_mid 0.10
_exptl_crystal_size_min 0.10
_refine_diff_density_max 0.25
_refine_diff_density_min -0.23
_refine_ls_extinction_coef 0.032(4)
_refine_ls_extinction_method 'SHELXL93 (Sheldrick, 1993)'
_refine_ls_goodness_of_fit_all 1.097
_refine_ls_goodness_of_fit_obs 1.043
_refine_ls_hydrogen_treatment mixed
_refine_ls_matrix_type full
_refine_ls_number_parameters 156
_refine_ls_number_reflns 2527
_refine_ls_number_restraints 0
_refine_ls_restrained_S_all 1.099
_refine_ls_restrained_S_obs 1.043
_refine_ls_R_factor_all 0.069
_refine_ls_R_factor_obs 0.047
_refine_ls_shift/esd_max -0.004
_refine_ls_shift/esd_mean 0.002
_refine_ls_structure_factor_coef Fsqd
_refine_ls_weighting_details 'w = 1/[\s^2^(Fo^2^)+(0.0763P)^2^+0.3950P] where P = (Fo^2^+2Fc^2^)/3'
_refine_ls_weighting_scheme calc
_refine_ls_wR_factor_all 0.157
_refine_ls_wR_factor_obs 0.129
_reflns_number_observed 1943
_reflns_number_total 2528
_reflns_observed_criterion I>2\s(I)
_cod_data_source_file fr1200.cif
_cod_data_source_block global
_cod_depositor_comments
;
The following automatic conversions were performed:

'_refine_ls_weighting_scheme' value 'w =
1/[\s^2^(Fo^2^)+(0.0763P)^2^+0.3950P] where P = (Fo^2^+2Fc^2^)/3' was
changed to 'calc'. New tag '_refine_ls_weighting_details' was
created. The value of the new tag was set to 'w =
1/[\s^2^(Fo^2^)+(0.0763P)^2^+0.3950P] where P = (Fo^2^+2Fc^2^)/3'.

Automatic conversion script
Id: cif_fix_values 3143 2015-03-26 13:38:13Z robertas 
;
_cod_original_cell_volume 1242.30(10)
_cod_original_sg_symbol_H-M 'P 21/n'
_cod_database_code 2009255

loop_
_symmetry_equiv_pos_as_xyz
'x, y, z'
'-x+1/2, y+1/2, -z+1/2'
'-x, -y, -z'
'x-1/2, -y-1/2, z-1/2'

loop_
_atom_site_aniso_label
_atom_site_aniso_U_11
_atom_site_aniso_U_22
_atom_site_aniso_U_33
_atom_site_aniso_U_12
_atom_site_aniso_U_13
_atom_site_aniso_U_23
N1 0.0397(8) 0.0462(8) 0.0367(8) -0.0007(6) 0.0050(6) -0.0004(6)
N2 0.0464(8) 0.0566(10) 0.0356(8) 0.0001(7) 0.0037(6) -0.0017(7)
N3 0.0426(8) 0.0497(9) 0.0380(8) 0.0004(6) 0.0077(6) -0.0025(6)
N4 0.0495(9) 0.0571(10) 0.0414(8) 0.0041(7) 0.0105(7) 0.0042(7)
C1 0.0398(9) 0.0386(9) 0.0428(9) -0.0024(7) 0.0030(7) -0.0045(7)
C2 0.0488(10) 0.0460(10) 0.0480(10) 0.0010(8) 0.0056(8) 0.0016(8)
C3 0.0566(12) 0.0531(12) 0.0588(12) 0.0059(9) -0.0053(9) 0.0063(10)
C4 0.0457(10) 0.0594(13) 0.0746(14) 0.0084(9) -0.0028(10) -0.0079(11)
C5 0.0439(10) 0.0732(15) 0.0653(13) 0.0014(10) 0.0126(9) -0.0075(11)
C6 0.0450(10) 0.0626(12) 0.0472(10) -0.0011(9) 0.0083(8) -0.0007(9)
C7 0.0410(9) 0.0401(9) 0.0413(9) -0.0043(7) 0.0085(7) -0.0027(7)
C8 0.0444(9) 0.0444(10) 0.0419(9) 0.0039(8) 0.0065(8) 0.0007(8)
C9 0.0740(14) 0.0688(14) 0.0452(11) 0.0011(11) 0.0022(10) -0.0038(10)
C10 0.0620(13) 0.0721(15) 0.0548(12) 0.0097(11) 0.0241(10) 0.0133(11)
C11 0.0469(10) 0.0487(10) 0.0432(10) -0.0009(8) 0.0015(8) -0.0007(8)
C12 0.0412(9) 0.0498(11) 0.0475(10) 0.0033(8) 0.0043(7) -0.0016(8)
C13 0.0613(13) 0.085(2) 0.0503(12) 0.0095(12) -0.0049(10) 0.0000(11)

loop_
_atom_site_label
_atom_site_fract_x
_atom_site_fract_y
_atom_site_fract_z
_atom_site_U_iso_or_equiv
_atom_site_thermal_displace_type
_atom_site_calc_flag
_atom_site_refinement_flags
_atom_site_occupancy
_atom_site_disorder_group
_atom_site_type_symbol
N1 0.5840(2) 0.2408(2) 0.36851(8) 0.0408(4) Uani d . 1 . N
N2 0.6155(2) 0.2318(2) 0.44329(8) 0.0461(4) Uani d . 1 . N
N3 0.6917(2) 0.1783(2) 0.25261(8) 0.0433(4) Uani d . 1 . N
N4 0.8260(2) 0.1970(2) 0.14759(8) 0.0491(4) Uani d . 1 . N
C1 0.4443(2) 0.3074(2) 0.34502(10) 0.0404(4) Uani d . 1 . C
C2 0.4200(2) 0.3839(3) 0.27611(10) 0.0475(5) Uani d . 1 . C
H2 0.4947 0.3872 0.24257 0.076 Uiso calc R 1 . H
C3 0.2834(2) 0.4554(3) 0.25758(12) 0.0563(5) Uani d . 1 . C
H3 0.2674 0.5070 0.21142 0.076 Uiso calc R 1 . H
C4 0.1710(2) 0.4513(3) 0.30626(13) 0.0600(6) Uani d . 1 . C
H4 0.0799 0.5001 0.29341 0.076 Uiso calc R 1 . H
C5 0.1959(2) 0.3738(3) 0.37430(13) 0.0605(6) Uani d . 1 . C
H5 0.1207 0.3702 0.40756 0.076 Uiso calc R 1 . H
C6 0.3306(2) 0.3016(3) 0.39383(11) 0.0515(5) Uani d . 1 . C
H6 0.3453 0.2488 0.43984 0.076 Uiso calc R 1 . H
C7 0.7012(2) 0.1866(2) 0.32876(10) 0.0406(4) Uani d . 1 . C
C8 0.8117(2) 0.2121(2) 0.21982(10) 0.0435(4) Uani d . 1 . C
H8 0.8928 0.2492 0.24839 0.076 Uiso calc R 1 . H
C9 0.7038(3) 0.1435(3) 0.10045(11) 0.0627(6) Uani d G 1 . C
H91 0.7383 0.0701 0.0614 0.076 Uiso calc R 1 . H
H92 0.6564 0.2471 0.0799 0.076 Uiso calc R 1 . H
H93 0.6352 0.0775 0.1286 0.076 Uiso calc R 1 . H
C10 0.9592(2) 0.2527(3) 0.11291(12) 0.0624(6) Uani d G 1 . C
H101 0.9411 0.3610 0.0861 0.076 Uiso calc R 1 . H
H102 0.9896 0.1617 0.0796 0.076 Uiso calc R 1 . H
H103 1.0351 0.2721 0.15005 0.076 Uiso calc R 1 . H
C11 0.7518(2) 0.1715(3) 0.44912(10) 0.0463(5) Uani d . 1 . C
C12 0.8097(2) 0.1409(3) 0.37990(10) 0.0461(5) Uani d . 1 . C
H12 0.9029 0.0982 0.37035 0.076 Uiso calc R 1 . H
C13 0.8239(2) 0.1475(4) 0.52384(12) 0.0658(6) Uani d G 1 . C
H131 0.9246 0.1846 0.5226 0.076 Uiso calc R 1 . H
H132 0.8197 0.0244 0.5377 0.076 Uiso calc R 1 . H
H133 0.7737 0.2181 0.5591 0.076 Uiso calc R 1 . H

loop_
_atom_type_symbol
_atom_type_description
_atom_type_scat_dispersion_real
_atom_type_scat_dispersion_imag
_atom_type_scat_source
N N 0.0061 0.0033 'International Tables Vol C Tables 4.2.6.8 and 6.1.1.4'
C C 0.0033 0.0016 'International Tables Vol C Tables 4.2.6.8 and 6.1.1.4'
H H 0.0000 0.0000 'International Tables Vol C Tables 4.2.6.8 and 6.1.1.4'

loop_
_geom_angle_atom_site_label_1
_geom_angle_atom_site_label_2
_geom_angle_atom_site_label_3
_geom_angle
_geom_angle_publ_flag
C7 N1 N2 111.33(14) ?
C7 N1 C1 130.82(15) ?
N2 N1 C1 117.80(14) ?
C11 N2 N1 104.94(14) ?
C8 N3 C7 115.3(2) ?
C8 N4 C9 120.7(2) ?
C8 N4 C10 121.2(2) ?
C9 N4 C10 117.8(2) ?
C2 C1 C6 119.3(2) ?
C2 C1 N1 122.0(2) ?
C6 C1 N1 118.7(2) ?
C3 C2 C1 119.5(2) ?
C4 C3 C2 121.2(2) ?
C3 C4 C5 118.8(2) ?
C6 C5 C4 121.0(2) ?
C5 C6 C1 120.2(2) ?
N1 C7 C12 105.9(2) ?
N1 C7 N3 121.1(2) ?
C12 C7 N3 132.9(2) ?
N3 C8 N4 123.6(2) ?
N2 C11 C12 111.6(2) ?
N2 C11 C13 119.6(2) ?
C12 C11 C13 128.8(2) ?
C7 C12 C11 106.2(2) y

loop_
_geom_bond_atom_site_label_1
_geom_bond_atom_site_label_2
_geom_bond_site_symmetry_2
_geom_bond_distance
_geom_bond_publ_flag
N1 C7 . 1.372(2) yes
N1 N2 . 1.379(2) yes
N1 C1 . 1.419(2) yes
N2 C11 . 1.323(2) yes
N3 C8 . 1.289(2) yes
N3 C7 . 1.383(2) ?
N4 C8 . 1.327(2) ?
N4 C9 . 1.438(3) ?
N4 C10 . 1.448(2) ?
C1 C2 . 1.387(3) ?
C1 C6 . 1.388(3) ?
C2 C3 . 1.386(3) ?
C3 C4 . 1.376(3) ?
C4 C5 . 1.377(3) ?
C5 C6 . 1.377(3) ?
C7 C12 . 1.376(3) yes
C11 C12 . 1.399(3) yes
C11 C13 . 1.497(3) ?

loop_
_geom_torsion_atom_site_label_1
_geom_torsion_atom_site_label_2
_geom_torsion_atom_site_label_3
_geom_torsion_atom_site_label_4
_geom_torsion
_geom_torsion_publ_flag
C7 N1 N2 C11 -0.2(2) ?
C1 N1 N2 C11 -178.1(2) ?
C7 N1 C1 C2 -22.1(3) ?
N2 N1 C1 C2 155.3(2) ?
C7 N1 C1 C6 160.5(2) ?
N2 N1 C1 C6 -22.1(2) ?
C6 C1 C2 C3 0.9(3) ?
N1 C1 C2 C3 -176.5(2) ?
C1 C2 C3 C4 -0.2(3) ?
C2 C3 C4 C5 -0.3(3) ?
C3 C4 C5 C6 0.1(3) ?
C4 C5 C6 C1 0.6(3) ?
C2 C1 C6 C5 -1.1(3) ?
N1 C1 C6 C5 176.4(2) ?
N2 N1 C7 C12 0.4(2) ?
C1 N1 C7 C12 177.9(2) ?
N2 N1 C7 N3 177.4(2) ?
C1 N1 C7 N3 -5.1(3) ?
C8 N3 C7 N1 147.5(2) ?
C8 N3 C7 C12 -36.4(3) yes
C7 N3 C8 N4 174.6(2) ?
C9 N4 C8 N3 1.1(3) yes
C10 N4 C8 N3 174.2(2) ?
N1 N2 C11 C12 0.0(2) ?
N1 N2 C11 C13 179.0(2) ?
N1 C7 C12 C11 -0.4(2) ?
N3 C7 C12 C11 -176.9(2) ?
N2 C11 C12 C7 0.3(2) ?
C13 C11 C12 C7 -178.7(2) ?

loop_
_cod_related_entry_id
_cod_related_entry_database
_cod_related_entry_code
1 ChemSpider 30652259
